data_4316341
loop_
_publ_author_name
'Louise S. Natrajan'
'Ntai M. Khoabane'
'Benjamin L. Dadds'
'Christopher A. Muryn'
'Robin G. Pritchard'
'Sarah L. Heath'
'Alan M. Kenwright'
'Ilya Kuprov'
'Stephen Faulkner'

_publ_section_title
;
 Probing the Structure, Conformation, and Stereochemical Exchange in a
 Family of Lanthanide Complexes Derived from Tetrapyridyl-Appended Cyclen
;
_journal_name_full 'Inorganic Chemistry'
_journal_page_first 7700
_journal_page_last 7709
_journal_paper_doi 10.1021/ic100447m
_journal_volume 49
_journal_year 2010
_chemical_formula_sum 'C38 H44.5 F9 N9.5 O9 S3 Tb'
_chemical_formula_weight 1204.43
_chemical_name_systematic
;
 ?
;
_space_group_IT_number 14
_symmetry_cell_setting monoclinic
_symmetry_space_group_name_Hall '-P 2ybc'
_symmetry_space_group_name_H-M 'P 1 21/c 1'
_atom_sites_solution_hydrogens geom
_atom_sites_solution_primary direct
_atom_sites_solution_secondary difmap
_audit_creation_method SHELXL-97
_cell_angle_alpha 90.00
_cell_angle_beta 90.00
_cell_angle_gamma 90.00
_cell_formula_units_Z 8
_cell_length_a 10.6712(8)
_cell_length_b 40.118(3)
_cell_length_c 21.2798(18)
_cell_measurement_reflns_used 9393
_cell_measurement_temperature 100(2)
_cell_measurement_theta_max 31.9912
_cell_measurement_theta_min 2.6164
_cell_volume 9110.0(12)
_computing_cell_refinement
;
CrysAlis RED, Oxford Diffraction Ltd.,
Version 1.171.30.2 (release 11-05-2006 CrysAlis171 .NET)
(compiled May 11 2006,17:41:17)
;
_computing_data_collection
;
CrysAlis CCD, Oxford Diffraction Ltd.,
Version 1.171.30.2 (release 11-05-2006 CrysAlis171 .NET)
(compiled May 11 2006,17:41:17)
;
_computing_data_reduction
;
CrysAlis RED, Oxford Diffraction Ltd.,
Version 1.171.30.2 (release 11-05-2006 CrysAlis171 .NET)
(compiled May 11 2006,17:41:17)
;
_computing_molecular_graphics 'SHELXTL-97 (Sheldrick 1997)'
_computing_publication_material 'SHELXTL-97 (Sheldrick 1997)'
_computing_structure_refinement 'SHELXL-97 (Sheldrick, 1997)'
_computing_structure_solution 'SHELXS-97 (Sheldrick, 1997)'
_diffrn_ambient_temperature 100(2)
_diffrn_detector_area_resol_mean 8.3367
_diffrn_measured_fraction_theta_full 0.996
_diffrn_measured_fraction_theta_max 0.996
_diffrn_measurement_device_type 'multiwire proportional'
_diffrn_measurement_method 'phi and omega scans'
_diffrn_radiation_monochromator graphite
_diffrn_radiation_source 'fine-focus sealed tube'
_diffrn_radiation_type MoK\a
_diffrn_radiation_wavelength 0.71073
_diffrn_reflns_av_R_equivalents 0.1164
_diffrn_reflns_av_sigmaI/netI 0.1648
_diffrn_reflns_limit_h_max 9
_diffrn_reflns_limit_h_min -10
_diffrn_reflns_limit_k_max 32
_diffrn_reflns_limit_k_min -40
_diffrn_reflns_limit_l_max 21
_diffrn_reflns_limit_l_min -21
_diffrn_reflns_number 38911
_diffrn_reflns_theta_full 20.84
_diffrn_reflns_theta_max 20.84
_diffrn_reflns_theta_min 2.92
_exptl_absorpt_coefficient_mu 1.792
_exptl_absorpt_correction_T_max 1.19661
_exptl_absorpt_correction_T_min 0.80171
_exptl_absorpt_correction_type multi-scan
_exptl_absorpt_process_details
;
CrysAlis RED, Oxford Diffraction Ltd.,
Version 1.171.30.2 (release 11-05-2006 CrysAlis171 .NET)
(compiled May 11 2006,17:41:17)
Empirical absorption correction using spherical harmonics,
implemented in SCALE3 ABSPACK scaling algorithm.
;
_exptl_crystal_colour colourless
_exptl_crystal_density_diffrn 1.756
_exptl_crystal_density_method 'not measured'
_exptl_crystal_description needle
_exptl_crystal_F_000 4840
_exptl_crystal_size_max 0.2
_exptl_crystal_size_mid 0.1
_exptl_crystal_size_min 0.03
_refine_diff_density_max 1.828
_refine_diff_density_min -1.150
_refine_diff_density_rms 0.250
_refine_ls_extinction_method none
_refine_ls_goodness_of_fit_ref 1.020
_refine_ls_hydrogen_treatment constr
_refine_ls_matrix_type full
_refine_ls_number_parameters 1251
_refine_ls_number_reflns 9548
_refine_ls_number_restraints 576
_refine_ls_restrained_S_all 0.987
_refine_ls_R_factor_all 0.1126
_refine_ls_R_factor_gt 0.0612
_refine_ls_shift/su_max 0.000
_refine_ls_shift/su_mean 0.000
_refine_ls_structure_factor_coef Fsqd
_refine_ls_weighting_details 'calc w=1/[\s^2^(Fo^2^)+(0.1142P)^2^+0.0000P] where P=(Fo^2^+2Fc^2^)/3'
_refine_ls_weighting_scheme calc
_refine_ls_wR_factor_gt 0.1491
_refine_ls_wR_factor_ref 0.2111
_reflns_number_gt 5587
_reflns_number_total 9548
_reflns_threshold_expression >2sigma(I)
_cod_data_source_file ic100447m_si_009.cif
_cod_data_source_block osf19
_cod_original_cell_volume 9110.1(12)
_cod_original_formula_sum 'C38 H44.50 F9 N9.50 O9 S3 Tb'
_cod_database_code 4316341

loop_
_symmetry_equiv_pos_as_xyz
'x, y, z'
'-x, y+1/2, -z+1/2'
'-x, -y, -z'
'x, -y-1/2, z-1/2'

loop_
_atom_site_label
_atom_site_type_symbol
_atom_site_fract_x
_atom_site_fract_y
_atom_site_fract_z
_atom_site_U_iso_or_equiv
_atom_site_adp_type
_atom_site_occupancy
_atom_site_symmetry_multiplicity
_atom_site_calc_flag
_atom_site_refinement_flags
_atom_site_disorder_assembly
_atom_site_disorder_group
C1 C 0.6991(18) 0.4762(5) 0.1509(9) 0.023(5) Uani 1 1 d U . .
H1A H 0.6494 0.4625 0.1227 0.028 Uiso 1 1 calc R . .
H1B H 0.6974 0.4989 0.1350 0.028 Uiso 1 1 calc R . .
C1S C 1.1862(19) 0.5525(5) 0.2644(10) 0.029(6) Uani 1 1 d U . .
C1S1 C 0.468(2) 0.3655(5) 0.1653(10) 0.027(6) Uani 1 1 d U . .
C1S2 C 0.173(2) 0.3501(6) 0.4448(11) 0.038(6) Uani 1 1 d U . .
C1S3 C 0.105(2) 0.3325(6) 0.0902(11) 0.036(6) Uani 1 1 d U . .
C2 C 0.6411(19) 0.4755(5) 0.2151(9) 0.028(6) Uani 1 1 d U . .
H2A H 0.6336 0.4525 0.2288 0.034 Uiso 1 1 calc R . .
H2B H 0.5573 0.4848 0.2127 0.034 Uiso 1 1 calc R . .
C1S4 C 1.504(3) 0.5660(8) 0.4422(16) 0.076(10) Uani 1 1 d U . .
C1S5 C 0.752(3) 0.6446(7) 0.3224(14) 0.060(8) Uani 1 1 d U . .
C1S6 C 1.418(3) 0.5600(7) 0.0290(14) 0.059(8) Uani 1 1 d U . .
C2S C 1.253(2) 0.5841(5) 0.2722(10) 0.037(6) Uani 1 1 d U . .
H2S1 H 1.3037 0.5883 0.2359 0.055 Uiso 1 1 calc R . .
H2S2 H 1.3051 0.5830 0.3089 0.055 Uiso 1 1 calc R . .
H2S3 H 1.1932 0.6019 0.2771 0.055 Uiso 1 1 calc R . .
C3 C 0.6738(17) 0.4833(4) 0.3296(8) 0.014(5) Uani 1 1 d U . .
H3A H 0.7008 0.4998 0.3600 0.017 Uiso 1 1 calc R . .
H3B H 0.5830 0.4823 0.3310 0.017 Uiso 1 1 calc R . .
C4 C 0.7251(19) 0.4508(5) 0.3471(10) 0.028(6) Uani 1 1 d U . .
H4A H 0.6959 0.4340 0.3178 0.034 Uiso 1 1 calc R . .
H4B H 0.6961 0.4448 0.3887 0.034 Uiso 1 1 calc R . .
C5 C 0.9130(18) 0.4171(4) 0.3459(8) 0.018(5) Uani 1 1 d U . .
H5A H 0.9989 0.4166 0.3608 0.021 Uiso 1 1 calc R . .
H5B H 0.8625 0.4034 0.3737 0.021 Uiso 1 1 calc R . .
C6 C 0.907(2) 0.4039(5) 0.2815(9) 0.029(6) Uani 1 1 d U . .
H6A H 0.8202 0.4050 0.2675 0.035 Uiso 1 1 calc R . .
H6B H 0.9300 0.3805 0.2827 0.035 Uiso 1 1 calc R . .
C7 C 0.9411(17) 0.4109(4) 0.1669(8) 0.012(5) Uani 1 1 d U . .
H7A H 1.0057 0.4169 0.1369 0.015 Uiso 1 1 calc R . .
H7B H 0.9290 0.3870 0.1648 0.015 Uiso 1 1 calc R . .
C8 C 0.8226(18) 0.4279(4) 0.1494(9) 0.021(5) Uani 1 1 d U . .
H8A H 0.7989 0.4208 0.1074 0.025 Uiso 1 1 calc R . .
H8B H 0.7571 0.4207 0.1780 0.025 Uiso 1 1 calc R . .
C10 C 0.6925(19) 0.5324(5) 0.2574(10) 0.030(6) Uani 1 1 d U . .
H10C H 0.6038 0.5362 0.2505 0.036 Uiso 1 1 calc R . .
H10D H 0.7147 0.5429 0.2969 0.036 Uiso 1 1 calc R . .
C11 C 0.7651(19) 0.5492(5) 0.2052(9) 0.023(5) Uani 1 1 d U . .
C11S C 0.6266(16) 0.3196(4) 0.4059(8) 0.007(4) Uani 1 1 d U . .
C12 C 0.7148(19) 0.5759(5) 0.1727(9) 0.023(5) Uani 1 1 d U . .
H12G H 0.6342 0.5836 0.1811 0.027 Uiso 1 1 calc R . .
C12S C 0.627(2) 0.3554(5) 0.4113(9) 0.028(6) Uani 1 1 d U . .
H1SA H 0.5624 0.3622 0.4399 0.043 Uiso 1 1 calc R . .
H1SB H 0.6124 0.3651 0.3708 0.043 Uiso 1 1 calc R . .
H1SC H 0.7070 0.3626 0.4270 0.043 Uiso 1 1 calc R . .
C13 C 0.787(2) 0.5904(6) 0.1283(10) 0.039(6) Uani 1 1 d U . .
H13C H 0.7546 0.6075 0.1038 0.047 Uiso 1 1 calc R . .
C14 C 0.9127(19) 0.5799(5) 0.1187(9) 0.027(6) Uani 1 1 d U . .
H14F H 0.9641 0.5907 0.0898 0.032 Uiso 1 1 calc R . .
C15 C 0.958(2) 0.5525(5) 0.1543(9) 0.028(6) Uani 1 1 d U . .
H15A H 1.0390 0.5449 0.1481 0.034 Uiso 1 1 calc R . .
C20 C 0.9138(18) 0.4668(4) 0.4052(9) 0.019(5) Uani 1 1 d U . .
H20A H 1.0003 0.4601 0.4110 0.023 Uiso 1 1 calc R . .
H20B H 0.8658 0.4582 0.4403 0.023 Uiso 1 1 calc R . .
C21 C 0.9067(17) 0.5047(5) 0.4058(9) 0.018(5) Uani 1 1 d U . .
C21S C 1.274(2) 0.6587(5) 0.4156(10) 0.034(6) Uani 1 1 d U . .
C22 C 0.8801(19) 0.5224(5) 0.4589(10) 0.029(6) Uani 1 1 d U . .
H22A H 0.8617 0.5110 0.4959 0.035 Uiso 1 1 calc R . .
C22S C 1.159(2) 0.6383(6) 0.4267(11) 0.045(7) Uani 1 1 d U . .
H22B H 1.1774 0.6152 0.4203 0.068 Uiso 1 1 calc R . .
H22C H 1.0942 0.6451 0.3979 0.068 Uiso 1 1 calc R . .
H22D H 1.1300 0.6416 0.4690 0.068 Uiso 1 1 calc R . .
C23 C 0.8798(19) 0.5566(5) 0.4589(10) 0.030(6) Uani 1 1 d U . .
H23A H 0.8603 0.5685 0.4951 0.036 Uiso 1 1 calc R . .
C24 C 0.9091(18) 0.5729(5) 0.4039(9) 0.026(6) Uani 1 1 d U . .
H24A H 0.9118 0.5961 0.4020 0.031 Uiso 1 1 calc R . .
C25 C 0.9336(18) 0.5545(5) 0.3535(9) 0.022(5) Uani 1 1 d U . .
H25A H 0.9523 0.5656 0.3164 0.026 Uiso 1 1 calc R . .
C30 C 1.1178(17) 0.4123(5) 0.2404(9) 0.024(5) Uani 1 1 d U . .
H30A H 1.1581 0.4170 0.2005 0.029 Uiso 1 1 calc R . .
H30B H 1.1242 0.3884 0.2473 0.029 Uiso 1 1 calc R . .
C31 C 1.1924(18) 0.4298(5) 0.2920(9) 0.017(5) Uani 1 1 d U . .
C32 C 1.2977(19) 0.4182(5) 0.3230(10) 0.029(6) Uani 1 1 d U . .
H32A H 1.3286 0.3975 0.3109 0.034 Uiso 1 1 calc R . .
C33 C 1.3554(19) 0.4331(5) 0.3660(9) 0.020(5) Uani 1 1 d U . .
H33A H 1.4222 0.4229 0.3864 0.024 Uiso 1 1 calc R . .
C34 C 1.3207(17) 0.4634(5) 0.3821(9) 0.016(5) Uani 1 1 d U . .
H34A H 1.3633 0.4760 0.4120 0.020 Uiso 1 1 calc R . .
C35 C 1.2153(18) 0.4752(5) 0.3507(9) 0.019(5) Uani 1 1 d U . .
H35A H 1.1880 0.4964 0.3624 0.023 Uiso 1 1 calc R . .
C40 C 0.8927(17) 0.4744(5) 0.0928(9) 0.022(5) Uani 1 1 d U . .
H40A H 0.8624 0.4608 0.0584 0.026 Uiso 1 1 calc R . .
H40B H 0.8702 0.4974 0.0838 0.026 Uiso 1 1 calc R . .
C41 C 1.0278(18) 0.4719(5) 0.0953(9) 0.021(5) Uani 1 1 d U . .
C42 C 1.0982(18) 0.4632(5) 0.0439(10) 0.024(5) Uani 1 1 d U . .
H42A H 1.0587 0.4582 0.0061 0.029 Uiso 1 1 calc R . .
C43 C 1.225(2) 0.4619(5) 0.0479(11) 0.035(6) Uani 1 1 d U . .
H43A H 1.2714 0.4569 0.0121 0.042 Uiso 1 1 calc R . .
C44 C 1.284(2) 0.4675(5) 0.1010(10) 0.033(6) Uani 1 1 d U . .
H44A H 1.3709 0.4659 0.1038 0.040 Uiso 1 1 calc R . .
C45 C 1.2139(19) 0.4757(5) 0.1508(10) 0.023(5) Uani 1 1 d U . .
H45A H 1.2553 0.4802 0.1883 0.028 Uiso 1 1 calc R . .
C101 C 0.543(3) 0.1635(8) 0.2892(17) 0.109(12) Uani 1 1 d U . .
H10E H 0.5791 0.1464 0.3157 0.131 Uiso 1 1 calc R . .
H10R H 0.5322 0.1549 0.2469 0.131 Uiso 1 1 calc R . .
C102 C 0.424(2) 0.1759(6) 0.3150(11) 0.052(7) Uani 1 1 d U . .
H10M H 0.3623 0.1584 0.3116 0.063 Uiso 1 1 calc R . .
H10N H 0.3963 0.1944 0.2892 0.063 Uiso 1 1 calc R . .
C103 C 0.435(3) 0.1600(7) 0.4252(13) 0.085(10) Uani 1 1 d U . .
H10H H 0.4913 0.1442 0.4051 0.102 Uiso 1 1 calc R . .
H10O H 0.3526 0.1500 0.4282 0.102 Uiso 1 1 calc R . .
C104 C 0.481(2) 0.1688(6) 0.4864(10) 0.040(6) Uani 1 1 d U . .
H10I H 0.4794 0.1492 0.5129 0.047 Uiso 1 1 calc R . .
H10J H 0.4248 0.1851 0.5047 0.047 Uiso 1 1 calc R . .
C105 C 0.714(3) 0.1617(8) 0.4778(15) 0.085(10) Uani 1 1 d U . .
H10F H 0.6792 0.1456 0.4485 0.102 Uiso 1 1 calc R . .
H10P H 0.7256 0.1504 0.5175 0.102 Uiso 1 1 calc R . .
C106 C 0.828(2) 0.1713(6) 0.4561(11) 0.051(7) Uani 1 1 d U . .
H10A H 0.8829 0.1520 0.4540 0.061 Uiso 1 1 calc R . .
H10B H 0.8649 0.1872 0.4852 0.061 Uiso 1 1 calc R . .
C107 C 0.808(3) 0.1634(7) 0.3390(14) 0.080(10) Uani 1 1 d U . .
H10G H 0.8889 0.1532 0.3322 0.096 Uiso 1 1 calc R . .
H10Q H 0.7513 0.1464 0.3552 0.096 Uiso 1 1 calc R . .
C108 C 0.762(2) 0.1757(6) 0.2832(11) 0.044(7) Uani 1 1 d U . .
H10K H 0.7572 0.1576 0.2529 0.053 Uiso 1 1 calc R . .
H10L H 0.8204 0.1921 0.2670 0.053 Uiso 1 1 calc R . .
C110 C 0.596(2) 0.2190(6) 0.2359(11) 0.051(7) Uani 1 1 d U . .
H11E H 0.6743 0.2305 0.2280 0.061 Uiso 1 1 calc R . .
H11F H 0.5743 0.2068 0.1981 0.061 Uiso 1 1 calc R . .
C111 C 0.4970(17) 0.2441(5) 0.2484(10) 0.024(5) Uani 1 1 d U . .
C112 C 0.4288(17) 0.2561(5) 0.2006(9) 0.019(5) Uani 1 1 d U . .
H11C H 0.4433 0.2493 0.1595 0.023 Uiso 1 1 calc R . .
C113 C 0.3417(19) 0.2775(5) 0.2139(10) 0.025(5) Uani 1 1 d U . .
H11D H 0.2921 0.2855 0.1812 0.030 Uiso 1 1 calc R . .
C114 C 0.3187(18) 0.2890(5) 0.2732(9) 0.019(5) Uani 1 1 d U . .
H11B H 0.2553 0.3042 0.2815 0.022 Uiso 1 1 calc R . .
C115 C 0.3947(19) 0.2766(5) 0.3198(10) 0.030(6) Uani 1 1 d U . .
H11A H 0.3821 0.2841 0.3607 0.036 Uiso 1 1 calc R . .
C120 C 0.3134(19) 0.2099(5) 0.4074(10) 0.029(6) Uani 1 1 d U . .
H12B H 0.2881 0.2219 0.3700 0.035 Uiso 1 1 calc R . .
H12C H 0.2455 0.1950 0.4187 0.035 Uiso 1 1 calc R . .
C121 C 0.3328(19) 0.2347(5) 0.4606(10) 0.025(6) Uani 1 1 d U . .
C122 C 0.235(2) 0.2454(5) 0.4959(10) 0.031(6) Uani 1 1 d U . .
H12E H 0.1542 0.2374 0.4894 0.037 Uiso 1 1 calc R . .
C123 C 0.259(2) 0.2677(5) 0.5400(11) 0.040(6) Uani 1 1 d U . .
H12A H 0.1945 0.2738 0.5670 0.048 Uiso 1 1 calc R . .
C124 C 0.3746(19) 0.2826(5) 0.5483(10) 0.028(6) Uani 1 1 d U . .
H12D H 0.3872 0.2998 0.5769 0.034 Uiso 1 1 calc R . .
C125 C 0.4673(19) 0.2706(4) 0.5125(9) 0.020(5) Uani 1 1 d U . .
H12F H 0.5478 0.2787 0.5193 0.024 Uiso 1 1 calc R . .
C130 C 0.651(2) 0.2022(5) 0.5486(9) 0.030(6) Uani 1 1 d U . .
H13F H 0.6778 0.1860 0.5795 0.036 Uiso 1 1 calc R . .
H13G H 0.5717 0.2115 0.5628 0.036 Uiso 1 1 calc R . .
C131 C 0.7476(16) 0.2299(4) 0.5443(8) 0.010(5) Uani 1 1 d U . .
C132 C 0.8059(17) 0.2387(4) 0.5969(9) 0.018(5) Uani 1 1 d U . .
H13B H 0.7890 0.2282 0.6349 0.021 Uiso 1 1 calc R . .
C133 C 0.8898(19) 0.2633(5) 0.5929(10) 0.027(6) Uani 1 1 d U . .
H13E H 0.9321 0.2705 0.6286 0.033 Uiso 1 1 calc R . .
C134 C 0.9138(18) 0.2782(5) 0.5346(9) 0.024(5) Uani 1 1 d U . .
H13D H 0.9742 0.2948 0.5315 0.029 Uiso 1 1 calc R . .
C135 C 0.8492(17) 0.2686(4) 0.4824(9) 0.014(5) Uani 1 1 d U . .
H13A H 0.8651 0.2787 0.4439 0.017 Uiso 1 1 calc R . .
C140 C 0.9354(19) 0.2097(5) 0.3753(10) 0.028(6) Uani 1 1 d U . .
H14A H 1.0026 0.1956 0.3600 0.034 Uiso 1 1 calc R . .
H14B H 0.9602 0.2184 0.4160 0.034 Uiso 1 1 calc R . .
C141 C 0.9143(18) 0.2386(5) 0.3293(9) 0.018(5) Uani 1 1 d U . .
C142 C 1.0093(19) 0.2481(5) 0.2900(9) 0.023(5) Uani 1 1 d U . .
H14E H 1.0848 0.2366 0.2899 0.027 Uiso 1 1 calc R . .
C143 C 0.9923(17) 0.2748(4) 0.2506(9) 0.021(5) Uani 1 1 d U . .
H14D H 1.0562 0.2818 0.2240 0.025 Uiso 1 1 calc R . .
C144 C 0.8828(18) 0.2904(5) 0.2513(10) 0.025(5) Uani 1 1 d U . .
H14C H 0.8682 0.3086 0.2252 0.030 Uiso 1 1 calc R . .
C145 C 0.7922(18) 0.2792(4) 0.2908(8) 0.015(5) Uani 1 1 d U . .
H14G H 0.7167 0.2907 0.2911 0.018 Uiso 1 1 calc R . .
N1 N 0.7149(14) 0.4946(4) 0.2632(7) 0.019(4) Uani 1 1 d U . .
N1S N 1.1280(15) 0.5285(4) 0.2562(8) 0.026(4) Uani 1 1 d U . .
N2 N 0.8657(14) 0.4520(4) 0.3464(7) 0.018(4) Uani 1 1 d U . .
N3 N 0.9855(12) 0.4206(3) 0.2344(6) 0.007(4) Uani 1 1 d U . .
N4 N 0.8291(15) 0.4641(4) 0.1506(7) 0.021(4) Uani 1 1 d U . .
N5 N 0.8817(15) 0.5368(4) 0.1983(7) 0.020(4) Uani 1 1 d U . .
N6 N 0.9334(14) 0.5192(4) 0.3516(7) 0.018(4) Uani 1 1 d U . .
N7 N 1.1491(14) 0.4604(4) 0.3066(7) 0.017(4) Uani 1 1 d U . .
N8 N 1.0893(14) 0.4778(4) 0.1508(7) 0.018(4) Uani 1 1 d U . .
N11 N 0.616(2) 0.1938(5) 0.2900(10) 0.066(7) Uani 1 1 d U . .
N11S N 0.6276(16) 0.2922(4) 0.4044(8) 0.027(4) Uani 1 1 d U . .
N12 N 0.4301(18) 0.1890(5) 0.3920(9) 0.049(6) Uani 1 1 d U . .
N13 N 0.6307(19) 0.1849(5) 0.4861(9) 0.047(5) Uani 1 1 d U . .
N14 N 0.8185(19) 0.1893(5) 0.3826(10) 0.053(6) Uani 1 1 d U . .
N15 N 0.4876(14) 0.2540(4) 0.3090(7) 0.022(4) Uani 1 1 d U . .
N16 N 0.4516(16) 0.2481(4) 0.4680(8) 0.026(4) Uani 1 1 d U . .
N17 N 0.7633(13) 0.2447(4) 0.4867(7) 0.010(4) Uani 1 1 d U . .
N18 N 0.8019(14) 0.2528(4) 0.3297(7) 0.017(4) Uani 1 1 d U . .
N21S N 1.3627(19) 0.6730(5) 0.4080(9) 0.046(5) Uani 1 1 d U . .
O1S1 O 0.7030(12) 0.3544(3) 0.1812(7) 0.029(4) Uani 1 1 d . . .
O1S2 O -0.0591(13) 0.3389(3) 0.4126(7) 0.038(4) Uani 1 1 d . . .
O1S3 O 0.2334(18) 0.3806(4) 0.0375(9) 0.076(6) Uani 1 1 d . . .
O1S4 O 1.3096(16) 0.5835(3) 0.5100(7) 0.050(5) Uani 1 1 d . . .
O1S5 O 0.954(3) 0.6816(4) 0.3214(11) 0.123(10) Uani 1 1 d . . .
O1S6 O 1.3996(15) 0.5954(3) 0.1327(7) 0.050(5) Uani 1 1 d . . .
O2S1 O 0.5630(13) 0.3323(3) 0.2610(7) 0.039(4) Uani 1 1 d . . .
O2S2 O 0.1003(12) 0.3412(3) 0.3296(6) 0.023(3) Uani 1 1 d U . .
O2S3 O 0.1205(15) 0.3431(4) -0.0293(6) 0.044(4) Uani 1 1 d . . .
O2S4 O 1.2578(18) 0.5529(5) 0.4144(10) 0.091(7) Uani 1 1 d . . .
O2S5 O 0.9779(16) 0.6239(4) 0.2874(9) 0.064(6) Uani 1 1 d . . .
O2S6 O 1.2393(15) 0.5537(4) 0.1061(9) 0.071(6) Uani 1 1 d . . .
O3S1 O 0.5993(12) 0.3924(3) 0.2550(6) 0.031(4) Uani 1 1 d . . .
O3S2 O 0.0952(12) 0.2933(3) 0.4003(6) 0.034(4) Uiso 1 1 d . . .
O3S3 O 0.0038(14) 0.3829(3) 0.0342(6) 0.036(4) Uani 1 1 d . . .
O3S4 O 1.376(2) 0.5237(3) 0.5040(9) 0.081(7) Uani 1 1 d . . .
O3S5 O 0.8757(16) 0.6636(4) 0.2198(9) 0.069(6) Uani 1 1 d . . .
O3S6 O 1.4382(16) 0.5372(4) 0.1452(7) 0.052(5) Uani 1 1 d . . .
F1S1 F 0.3610(11) 0.3708(3) 0.1965(6) 0.050(4) Uani 1 1 d . . .
F1S2 F 0.2910(11) 0.3436(3) 0.4300(6) 0.044(4) Uani 1 1 d . . .
F1S3 F 0.2019(14) 0.3120(3) 0.0855(6) 0.052(4) Uani 1 1 d . . .
F1S4 F 1.5755(17) 0.5691(5) 0.4862(9) 0.118(7) Uani 1 1 d . . .
F1S5 F 0.6820(16) 0.6754(4) 0.3203(7) 0.091(6) Uani 1 1 d . . .
F1S6 F 1.4174(18) 0.5295(3) 0.0083(7) 0.090(6) Uani 1 1 d . . .
F2S1 F 0.4513(11) 0.3379(3) 0.1330(5) 0.036(3) Uani 1 1 d . . .
F2S2 F 0.1480(14) 0.3424(3) 0.5044(6) 0.053(4) Uani 1 1 d . . .
F2S3 F 0.0043(14) 0.3160(4) 0.0869(7) 0.077(6) Uani 1 1 d . . .
F2S4 F 1.5341(19) 0.5416(5) 0.3989(9) 0.133(8) Uani 1 1 d . . .
F2S5 F 0.6999(16) 0.6219(4) 0.2923(8) 0.082(5) Uani 1 1 d . . .
F2S6 F 1.3563(17) 0.5791(3) -0.0048(7) 0.079(5) Uani 1 1 d . . .
F3S1 F 0.4877(13) 0.3918(3) 0.1281(6) 0.051(4) Uani 1 1 d . . .
F3S2 F 0.1571(13) 0.3839(3) 0.4394(6) 0.047(4) Uani 1 1 d . . .
F3S3 F 0.1164(12) 0.3466(3) 0.1462(5) 0.043(4) Uani 1 1 d . . .
F3S4 F 1.4873(16) 0.5953(4) 0.4016(9) 0.099(6) Uani 1 1 d . . .
F3S5 F 0.7708(19) 0.6402(4) 0.3835(7) 0.105(7) Uani 1 1 d . . .
F3S6 F 1.5366(16) 0.5709(5) 0.0283(9) 0.099(6) Uani 1 1 d . . .
S1 S 0.5977(5) 0.36031(12) 0.2224(2) 0.0212(14) Uani 1 1 d . . .
S2 S 0.0641(6) 0.32867(12) 0.3898(3) 0.0264(14) Uani 1 1 d . . .
S3 S 0.1171(6) 0.36409(13) 0.0263(3) 0.0294(15) Uani 1 1 d . . .
S4 S 1.3387(7) 0.55646(16) 0.4663(3) 0.052(2) Uani 1 1 d . . .
S5 S 0.9059(7) 0.6562(2) 0.2858(4) 0.064(2) Uani 1 1 d . . .
S6 S 1.3673(6) 0.56138(14) 0.1134(3) 0.0358(16) Uani 1 1 d . . .
Tb1 Tb 0.95723(9) 0.48429(2) 0.25096(5) 0.0171(3) Uani 1 1 d . . .
Tb2 Tb 0.62505(10) 0.22785(2) 0.39441(5) 0.0180(3) Uani 1 1 d . . .

loop_
_atom_site_aniso_label
_atom_site_aniso_U_11
_atom_site_aniso_U_22
_atom_site_aniso_U_33
_atom_site_aniso_U_23
_atom_site_aniso_U_13
_atom_site_aniso_U_12
C1 0.023(5) 0.023(5) 0.023(5) 0.0000(10) -0.0002(10) -0.0001(10)
C1S 0.028(6) 0.029(6) 0.028(6) 0.0001(10) -0.0001(10) 0.0001(10)
C1S1 0.027(6) 0.028(6) 0.027(6) -0.0001(10) 0.0000(10) -0.0001(10)
C1S2 0.038(6) 0.037(6) 0.038(6) 0.0001(10) -0.0001(10) 0.0000(10)
C1S3 0.036(6) 0.037(6) 0.036(6) 0.0000(10) -0.0002(10) 0.0000(10)
C2 0.028(6) 0.028(6) 0.028(6) 0.0000(10) -0.0001(10) 0.0001(10)
C1S4 0.076(10) 0.076(10) 0.076(10) 0.0001(10) 0.0002(10) 0.0000(10)
C1S5 0.060(8) 0.060(8) 0.060(8) 0.0001(10) 0.0001(10) 0.0002(10)
C1S6 0.059(8) 0.059(8) 0.059(8) -0.0001(10) 0.0001(10) 0.0000(10)
C2S 0.037(6) 0.037(6) 0.037(6) -0.0001(10) 0.0001(10) -0.0002(10)
C3 0.014(5) 0.014(5) 0.014(5) -0.0001(10) 0.0000(10) 0.0000(10)
C4 0.028(6) 0.028(6) 0.028(6) 0.0000(10) -0.0001(10) 0.0000(10)
C5 0.018(5) 0.018(5) 0.018(5) 0.0002(10) 0.0001(10) -0.0002(10)
C6 0.030(6) 0.029(6) 0.029(6) 0.0001(10) -0.0001(10) 0.0002(10)
C7 0.012(5) 0.012(5) 0.012(5) -0.0001(10) -0.0003(10) -0.0001(10)
C8 0.021(5) 0.020(5) 0.020(5) -0.0001(10) 0.0000(10) 0.0002(10)
C10 0.030(6) 0.030(6) 0.030(6) 0.0000(10) 0.0002(10) 0.0001(10)
C11 0.023(5) 0.023(5) 0.023(5) 0.0001(10) 0.0002(10) -0.0001(10)
C11S 0.007(4) 0.007(4) 0.007(4) 0.0001(10) -0.0001(10) 0.0000(10)
C12 0.023(5) 0.023(5) 0.023(5) 0.0000(10) 0.0000(10) 0.0001(10)
C12S 0.028(6) 0.028(6) 0.029(6) 0.0000(10) 0.0000(10) -0.0001(10)
C13 0.039(6) 0.039(6) 0.039(7) 0.0002(10) 0.0001(10) 0.0001(10)
C14 0.027(6) 0.027(6) 0.027(6) 0.0002(10) 0.0001(10) 0.0000(10)
C15 0.028(6) 0.028(6) 0.028(6) 0.0000(10) -0.0003(10) 0.0000(10)
C20 0.019(5) 0.019(5) 0.019(5) -0.0001(10) -0.0001(10) 0.0002(10)
C21 0.018(5) 0.018(5) 0.018(5) 0.0000(10) -0.0001(10) -0.0001(10)
C21S 0.034(6) 0.034(6) 0.034(6) -0.0001(10) 0.0001(10) 0.0003(10)
C22 0.029(6) 0.029(6) 0.029(6) 0.0001(10) -0.0001(10) 0.0001(10)
C22S 0.045(7) 0.045(7) 0.045(7) 0.0000(10) -0.0001(10) 0.0000(10)
C23 0.030(6) 0.030(6) 0.030(6) -0.0004(10) -0.0001(10) 0.0001(10)
C24 0.026(6) 0.026(6) 0.026(6) -0.0003(10) 0.0000(10) 0.0000(10)
C25 0.022(5) 0.022(5) 0.022(5) 0.0001(10) 0.0002(10) -0.0002(10)
C30 0.024(5) 0.024(5) 0.024(5) 0.0000(10) -0.0001(10) 0.0000(10)
C31 0.017(5) 0.017(5) 0.017(5) -0.0001(10) 0.0001(10) 0.0001(10)
C32 0.028(6) 0.029(6) 0.029(6) -0.0001(10) 0.0002(10) 0.0002(10)
C33 0.020(5) 0.020(5) 0.020(5) 0.0000(10) -0.0001(10) 0.0001(10)
C34 0.016(5) 0.017(5) 0.016(5) 0.0000(10) -0.0001(10) -0.0001(10)
C35 0.019(5) 0.019(5) 0.019(5) 0.0001(10) 0.0001(10) -0.0001(10)
C40 0.022(5) 0.022(5) 0.022(5) 0.0000(10) -0.0001(10) -0.0001(10)
C41 0.021(5) 0.020(5) 0.021(5) 0.0000(10) 0.0002(10) -0.0001(10)
C42 0.024(5) 0.024(5) 0.024(5) -0.0001(10) 0.0000(10) -0.0001(10)
C43 0.035(6) 0.035(6) 0.035(6) -0.0001(10) 0.0001(10) 0.0000(10)
C44 0.033(6) 0.033(6) 0.033(6) -0.0001(10) 0.0001(10) 0.0000(10)
C45 0.023(6) 0.023(6) 0.023(6) 0.0001(10) -0.0001(10) -0.0002(10)
C101 0.109(12) 0.109(12) 0.109(12) 0.0000(10) 0.0000(10) -0.0002(10)
C102 0.052(7) 0.052(7) 0.052(7) -0.0002(10) -0.0003(10) -0.0001(10)
C103 0.085(10) 0.085(10) 0.085(10) 0.0002(10) -0.0001(10) -0.0001(10)
C104 0.040(6) 0.039(6) 0.039(6) 0.0001(10) 0.0002(10) -0.0003(10)
C105 0.085(10) 0.085(10) 0.085(10) 0.0001(10) 0.0000(10) 0.0001(10)
C106 0.051(7) 0.051(7) 0.051(7) 0.0000(10) -0.0003(10) 0.0003(10)
C107 0.080(10) 0.080(10) 0.080(10) 0.0000(10) 0.0000(10) 0.0000(10)
C108 0.044(7) 0.044(7) 0.044(7) -0.0002(10) 0.0004(10) 0.0000(10)
C110 0.051(7) 0.051(7) 0.051(7) 0.0000(10) -0.0001(10) 0.0000(10)
C111 0.024(5) 0.024(5) 0.024(5) -0.0001(10) -0.0001(10) -0.0001(10)
C112 0.019(5) 0.019(5) 0.019(5) 0.0001(10) -0.0002(10) -0.0001(10)
C113 0.025(6) 0.025(6) 0.025(6) 0.0002(10) -0.0002(10) -0.0002(10)
C114 0.019(5) 0.019(5) 0.019(5) 0.0004(10) 0.0001(10) -0.0001(10)
C115 0.030(6) 0.030(6) 0.030(6) -0.0001(10) 0.0001(10) -0.0002(10)
C120 0.029(6) 0.029(6) 0.029(6) 0.0000(10) 0.0000(10) -0.0002(10)
C121 0.025(6) 0.025(6) 0.025(6) 0.0000(10) 0.0000(10) 0.0000(10)
C122 0.031(6) 0.031(6) 0.031(6) 0.0001(10) 0.0000(10) 0.0002(10)
C123 0.040(7) 0.040(7) 0.040(6) 0.0001(10) 0.0001(10) 0.0002(10)
C124 0.029(6) 0.028(6) 0.028(6) 0.0001(10) 0.0000(10) 0.0003(10)
C125 0.020(5) 0.020(5) 0.019(5) -0.0002(10) -0.0001(10) -0.0001(10)
C130 0.030(6) 0.030(6) 0.030(6) 0.0000(10) -0.0001(10) -0.0002(10)
C131 0.010(5) 0.010(5) 0.010(5) -0.0001(10) 0.0000(10) 0.0000(10)
C132 0.018(5) 0.017(5) 0.018(5) -0.0001(10) -0.0001(10) -0.0001(10)
C133 0.027(6) 0.027(6) 0.027(6) -0.0002(10) -0.0001(10) 0.0001(10)
C134 0.024(6) 0.024(6) 0.024(6) -0.0001(10) -0.0001(10) 0.0000(10)
C135 0.014(5) 0.014(5) 0.014(5) 0.0000(10) -0.0002(10) -0.0002(10)
C140 0.028(6) 0.028(6) 0.028(6) 0.0000(10) 0.0001(10) 0.0001(10)
C141 0.018(5) 0.018(5) 0.018(5) 0.0001(10) 0.0001(10) 0.0001(10)
C142 0.023(5) 0.023(5) 0.023(5) -0.0002(10) -0.0002(10) -0.0001(10)
C143 0.021(5) 0.021(5) 0.021(5) 0.0001(10) 0.0000(10) -0.0003(10)
C144 0.025(5) 0.025(5) 0.025(5) 0.0000(10) 0.0001(10) -0.0003(10)
C145 0.015(5) 0.015(5) 0.015(5) -0.0001(10) 0.0001(10) -0.0001(10)
N1 0.019(4) 0.019(4) 0.019(4) 0.0003(10) 0.0000(10) 0.0001(10)
N1S 0.026(4) 0.026(4) 0.026(4) 0.0002(10) 0.0001(10) 0.0001(10)
N2 0.018(4) 0.018(4) 0.017(4) -0.0003(10) 0.0000(10) -0.0001(10)
N3 0.007(4) 0.007(4) 0.007(4) 0.0002(10) -0.0001(10) -0.0001(10)
N4 0.022(4) 0.021(4) 0.021(4) -0.0001(10) 0.0002(10) 0.0000(10)
N5 0.020(4) 0.019(4) 0.020(4) 0.0000(10) 0.0000(10) 0.0000(10)
N6 0.018(4) 0.018(4) 0.017(4) -0.0001(10) -0.0003(10) 0.0000(10)
N7 0.017(4) 0.017(4) 0.017(4) 0.0002(10) 0.0000(10) 0.0000(10)
N8 0.018(4) 0.018(4) 0.018(4) 0.0002(10) 0.0003(10) -0.0001(10)
N11 0.066(7) 0.066(7) 0.066(7) -0.0002(10) -0.0002(10) 0.0002(10)
N11S 0.027(4) 0.027(4) 0.027(4) 0.0000(10) -0.0001(10) 0.0001(10)
N12 0.049(6) 0.049(6) 0.049(6) -0.0002(10) -0.0001(10) -0.0003(10)
N13 0.047(6) 0.047(6) 0.047(6) 0.0001(10) -0.0001(10) -0.0001(10)
N14 0.053(6) 0.053(6) 0.054(6) 0.0001(10) 0.0000(10) 0.0001(10)
N15 0.021(4) 0.021(4) 0.022(4) 0.0001(10) -0.0005(10) 0.0001(10)
N16 0.026(4) 0.026(4) 0.026(4) 0.0001(10) 0.0001(10) 0.0000(10)
N17 0.010(4) 0.010(4) 0.011(4) 0.0000(10) -0.0001(10) -0.0001(10)
N18 0.017(4) 0.017(4) 0.018(4) 0.0003(10) 0.0001(10) 0.0001(10)
N21S 0.046(6) 0.046(6) 0.046(6) 0.0001(10) 0.0000(10) 0.0003(10)
O1S1 0.017(8) 0.028(9) 0.042(10) -0.015(7) 0.006(8) -0.001(7)
O1S2 0.030(10) 0.040(10) 0.044(10) 0.013(8) -0.008(8) 0.009(8)
O1S3 0.078(14) 0.048(12) 0.102(16) 0.040(11) -0.040(13) -0.035(11)
O1S4 0.100(14) 0.018(9) 0.033(10) -0.010(8) 0.020(10) 0.000(9)
O1S5 0.21(3) 0.033(12) 0.13(2) -0.041(13) -0.10(2) 0.030(15)
O1S6 0.071(13) 0.015(9) 0.066(12) 0.002(8) 0.005(10) 0.011(8)
O2S1 0.039(10) 0.036(9) 0.041(10) 0.023(8) -0.025(8) -0.013(8)
O2S2 0.023(4) 0.023(4) 0.023(4) 0.0002(10) -0.0002(10) 0.0003(10)
O2S3 0.058(11) 0.060(11) 0.014(9) -0.017(8) 0.013(8) 0.025(9)
O2S4 0.061(14) 0.126(19) 0.087(16) -0.045(15) -0.020(13) 0.014(13)
O2S5 0.070(13) 0.018(9) 0.103(15) 0.019(9) -0.028(11) 0.020(9)
O2S6 0.024(11) 0.076(14) 0.114(16) 0.041(12) 0.014(11) 0.009(9)
O3S1 0.035(9) 0.028(9) 0.031(9) -0.010(8) -0.013(8) -0.004(7)
O3S3 0.058(12) 0.022(8) 0.027(9) 0.001(7) -0.010(8) 0.016(8)
O3S4 0.154(19) 0.008(9) 0.080(14) -0.007(9) 0.063(14) -0.025(11)
O3S5 0.046(12) 0.085(14) 0.076(14) 0.043(11) -0.012(11) -0.018(11)
O3S6 0.070(13) 0.032(10) 0.054(11) 0.007(9) -0.023(10) -0.007(9)
F1S1 0.031(8) 0.077(10) 0.042(8) -0.027(7) -0.009(7) 0.015(7)
F1S2 0.026(8) 0.052(9) 0.054(9) 0.001(7) -0.016(7) -0.009(7)
F1S3 0.094(11) 0.023(7) 0.041(9) -0.002(6) -0.008(8) 0.028(8)
F1S4 0.073(13) 0.18(2) 0.105(15) -0.029(14) -0.061(12) 0.036(13)
F1S5 0.116(15) 0.104(13) 0.052(10) -0.011(10) -0.031(10) 0.062(12)
F1S6 0.19(2) 0.040(9) 0.045(10) -0.016(8) 0.020(11) 0.042(11)
F2S1 0.049(8) 0.028(7) 0.031(7) -0.013(6) -0.007(7) 0.002(6)
F2S2 0.084(11) 0.040(8) 0.037(9) 0.005(7) -0.019(8) -0.024(8)
F2S3 0.075(12) 0.088(12) 0.068(11) 0.052(9) -0.053(9) -0.064(10)
F2S4 0.136(17) 0.151(18) 0.114(16) -0.049(15) 0.034(14) 0.091(15)
F2S5 0.115(14) 0.045(10) 0.086(12) -0.002(9) -0.016(11) -0.032(10)
F2S6 0.137(16) 0.045(9) 0.056(10) 0.014(8) -0.020(11) 0.012(10)
F3S1 0.080(11) 0.033(8) 0.040(8) 0.018(7) -0.022(7) -0.005(7)
F3S2 0.081(11) 0.020(7) 0.040(8) -0.009(6) -0.013(8) 0.000(7)
F3S3 0.063(9) 0.054(9) 0.013(7) -0.008(6) -0.008(7) 0.031(8)
F3S4 0.101(14) 0.089(13) 0.107(14) 0.010(12) 0.010(12) -0.011(11)
F3S5 0.19(2) 0.100(14) 0.030(10) 0.003(9) -0.014(11) 0.054(13)
F3S6 0.057(12) 0.130(16) 0.110(15) 0.005(12) 0.028(11) 0.015(11)
S1 0.025(3) 0.014(3) 0.024(3) -0.001(3) -0.007(3) -0.003(3)
S2 0.044(4) 0.012(3) 0.023(3) 0.006(3) -0.011(3) 0.000(3)
S3 0.038(4) 0.025(3) 0.025(4) 0.009(3) -0.007(3) 0.001(3)
S4 0.068(5) 0.037(4) 0.050(5) -0.011(4) 0.029(4) -0.022(4)
S5 0.048(5) 0.073(6) 0.072(6) 0.035(5) -0.019(4) -0.015(4)
S6 0.038(4) 0.028(4) 0.041(4) 0.008(3) 0.005(3) -0.003(3)
Tb1 0.0253(6) 0.0091(5) 0.0170(6) 0.0018(5) 0.0002(5) 0.0013(5)
Tb2 0.0254(6) 0.0143(6) 0.0144(6) 0.0007(5) -0.0050(5) -0.0012(5)

loop_
_atom_type_symbol
_atom_type_description
_atom_type_scat_dispersion_real
_atom_type_scat_dispersion_imag
_atom_type_scat_source
C C 0.0033 0.0016 'International Tables Vol C Tables 4.2.6.8 and 6.1.1.4'
H H 0.0000 0.0000 'International Tables Vol C Tables 4.2.6.8 and 6.1.1.4'
N N 0.0061 0.0033 'International Tables Vol C Tables 4.2.6.8 and 6.1.1.4'
O O 0.0106 0.0060 'International Tables Vol C Tables 4.2.6.8 and 6.1.1.4'
F F 0.0171 0.0103 'International Tables Vol C Tables 4.2.6.8 and 6.1.1.4'
S S 0.1246 0.1234 'International Tables Vol C Tables 4.2.6.8 and 6.1.1.4'
Tb Tb -0.1723 4.1537 'International Tables Vol C Tables 4.2.6.8 and 6.1.1.4'

loop_
_geom_angle_atom_site_label_1
_geom_angle_atom_site_label_2
_geom_angle_atom_site_label_3
_geom_angle
_geom_angle_site_symmetry_1
_geom_angle_site_symmetry_3
_geom_angle_publ_flag
N4 C1 C2 112.8(16) . . ?
N1S C1S C2S 176(2) . . ?
F2S1 C1S1 F3S1 112.2(17) . . ?
F2S1 C1S1 F1S1 106.1(17) . . ?
F3S1 C1S1 F1S1 107.5(18) . . ?
F2S1 C1S1 S1 110.5(15) . . ?
F3S1 C1S1 S1 111.1(15) . . ?
F1S1 C1S1 S1 109.2(14) . . ?
F1S2 C1S2 F2S2 112(2) . . ?
F1S2 C1S2 F3S2 107.0(18) . . ?
F2S2 C1S2 F3S2 106.5(18) . . ?
F1S2 C1S2 S2 110.8(16) . . ?
F2S2 C1S2 S2 111.5(16) . . ?
F3S2 C1S2 S2 109.1(16) . . ?
F2S3 C1S3 F1S3 110(2) . . ?
F2S3 C1S3 F3S3 110(2) . . ?
F1S3 C1S3 F3S3 105.3(19) . . ?
F2S3 C1S3 S3 111.9(17) . . ?
F1S3 C1S3 S3 108.4(16) . . ?
F3S3 C1S3 S3 111.0(16) . . ?
C1 C2 N1 113.3(16) . . ?
F1S4 C1S4 F2S4 116(3) . . ?
F1S4 C1S4 F3S4 117(3) . . ?
F2S4 C1S4 F3S4 102(2) . . ?
F1S4 C1S4 S4 114(2) . . ?
F2S4 C1S4 S4 105(2) . . ?
F3S4 C1S4 S4 102(2) . . ?
F2S5 C1S5 F3S5 118(3) . . ?
F2S5 C1S5 F1S5 112(2) . . ?
F3S5 C1S5 F1S5 103(2) . . ?
F2S5 C1S5 S5 111(2) . . ?
F3S5 C1S5 S5 108(2) . . ?
F1S5 C1S5 S5 103.2(18) . . ?
F2S6 C1S6 F1S6 113(3) . . ?
F2S6 C1S6 F3S6 107(3) . . ?
F1S6 C1S6 F3S6 108(2) . . ?
F2S6 C1S6 S6 113(2) . . ?
F1S6 C1S6 S6 110(2) . . ?
F3S6 C1S6 S6 106(2) . . ?
C4 C3 N1 112.8(15) . . ?
C3 C4 N2 110.2(16) . . ?
C6 C5 N2 109.3(16) . . ?
C5 C6 N3 116.3(16) . . ?
C8 C7 N3 112.1(14) . . ?
N4 C8 C7 114.4(16) . . ?
C11 C10 N1 114.7(16) . . ?
N5 C11 C12 126.2(19) . . ?
N5 C11 C10 112.8(17) . . ?
C12 C11 C10 120.8(18) . . ?
N11S C11S C12S 177(2) . . ?
C13 C12 C11 117(2) . . ?
C12 C13 C14 121(2) . . ?
C13 C14 C15 118(2) . . ?
N5 C15 C14 120.9(19) . . ?
N2 C20 C21 113.2(15) . . ?
N6 C21 C22 122.5(18) . . ?
N6 C21 C20 115.0(16) . . ?
C22 C21 C20 122.5(18) . . ?
N21S C21S C22S 177(3) . . ?
C21 C22 C23 121(2) . . ?
C22 C23 C24 118(2) . . ?
C25 C24 C23 118(2) . . ?
C24 C25 N6 125.4(19) . . ?
N3 C30 C31 117.5(15) . . ?
N7 C31 C32 118.3(18) . . ?
N7 C31 C30 114.0(17) . . ?
C32 C31 C30 127.7(18) . . ?
C33 C32 C31 126(2) . . ?
C32 C33 C34 119(2) . . ?
C33 C34 C35 114.8(19) . . ?
N7 C35 C34 128.4(18) . . ?
C41 C40 N4 114.3(17) . . ?
C42 C41 N8 117.9(18) . . ?
C42 C41 C40 122.4(19) . . ?
N8 C41 C40 119.7(17) . . ?
C43 C42 C41 120(2) . . ?
C44 C43 C42 122(2) . . ?
C43 C44 C45 117(2) . . ?
N8 C45 C44 125(2) . . ?
N11 C101 C102 100(3) . . ?
C101 C102 N12 115(2) . . ?
N12 C103 C104 106(2) . . ?
C103 C104 N13 114(2) . . ?
N13 C105 C106 117(3) . . ?
C105 C106 N14 112(2) . . ?
C108 C107 N14 110(2) . . ?
C107 C108 N11 113(2) . . ?
C111 C110 N11 114.3(19) . . ?
C112 C111 N15 125.3(18) . . ?
C112 C111 C110 120(2) . . ?
N15 C111 C110 114.9(19) . . ?
C113 C112 C111 118(2) . . ?
C112 C113 C114 124(2) . . ?
C113 C114 C115 116.1(19) . . ?
N15 C115 C114 123(2) . . ?
C121 C120 N12 114.0(17) . . ?
C122 C121 N16 121.3(19) . . ?
C122 C121 C120 120.9(19) . . ?
N16 C121 C120 117.6(17) . . ?
C123 C122 C121 117(2) . . ?
C122 C123 C124 124(2) . . ?
C125 C124 C123 116(2) . . ?
N16 C125 C124 124(2) . . ?
N13 C130 C131 112.3(16) . . ?
C132 C131 N17 125.6(17) . . ?
C132 C131 C130 117.6(17) . . ?
N17 C131 C130 116.8(16) . . ?
C131 C132 C133 117.1(19) . . ?
C132 C133 C134 120(2) . . ?
C135 C134 C133 120.5(19) . . ?
N17 C135 C134 119.9(18) . . ?
N14 C140 C141 110.9(17) . . ?
N18 C141 C142 123.7(18) . . ?
N18 C141 C140 116.9(16) . . ?
C142 C141 C140 119.5(17) . . ?
C141 C142 C143 119.5(19) . . ?
C144 C143 C142 118.5(19) . . ?
C143 C144 C145 118.6(19) . . ?
N18 C145 C144 125.9(18) . . ?
C2 N1 C10 111.5(15) . . ?
C2 N1 C3 108.9(13) . . ?
C10 N1 C3 108.5(14) . . ?
C2 N1 Tb1 111.5(11) . . ?
C10 N1 Tb1 107.4(11) . . ?
C3 N1 Tb1 108.9(10) . . ?
C1S N1S Tb1 165.7(16) . . ?
C20 N2 C5 105.5(14) . . ?
C20 N2 C4 110.5(15) . . ?
C5 N2 C4 108.1(14) . . ?
C20 N2 Tb1 109.3(11) . . ?
C5 N2 Tb1 109.7(11) . . ?
C4 N2 Tb1 113.5(11) . . ?
C30 N3 C6 112.9(15) . . ?
C30 N3 C7 108.5(13) . . ?
C6 N3 C7 109.8(13) . . ?
C30 N3 Tb1 109.1(10) . . ?
C6 N3 Tb1 106.9(10) . . ?
C7 N3 Tb1 109.6(9) . . ?
C8 N4 C40 106.9(15) . . ?
C8 N4 C1 106.6(15) . . ?
C40 N4 C1 110.3(15) . . ?
C8 N4 Tb1 110.0(11) . . ?
C40 N4 Tb1 110.4(11) . . ?
C1 N4 Tb1 112.3(11) . . ?
C11 N5 C15 116.4(17) . . ?
C11 N5 Tb1 123.7(12) . . ?
C15 N5 Tb1 119.4(13) . . ?
C21 N6 C25 114.6(16) . . ?
C21 N6 Tb1 120.4(12) . . ?
C25 N6 Tb1 124.6(12) . . ?
C35 N7 C31 113.1(17) . . ?
C35 N7 Tb1 126.2(12) . . ?
C31 N7 Tb1 120.7(12) . . ?
C45 N8 C41 117.8(17) . . ?
C45 N8 Tb1 123.6(13) . . ?
C41 N8 Tb1 118.0(12) . . ?
C101 N11 C110 118(2) . . ?
C101 N11 C108 98(2) . . ?
C110 N11 C108 109.9(18) . . ?
C101 N11 Tb2 117.9(19) . . ?
C110 N11 Tb2 107.2(14) . . ?
C108 N11 Tb2 105.1(13) . . ?
C11S N11S Tb2 176.7(16) . . ?
C103 N12 C120 113(2) . . ?
C103 N12 C102 103.6(19) . . ?
C120 N12 C102 110.0(17) . . ?
C103 N12 Tb2 118.0(18) . . ?
C120 N12 Tb2 108.5(12) . . ?
C102 N12 Tb2 103.3(12) . . ?
C105 N13 C130 111(2) . . ?
C105 N13 C104 111(2) . . ?
C130 N13 C104 107.4(16) . . ?
C105 N13 Tb2 112.9(19) . . ?
C130 N13 Tb2 110.9(12) . . ?
C104 N13 Tb2 103.3(12) . . ?
C107 N14 C140 114(2) . . ?
C107 N14 C106 107.1(19) . . ?
C140 N14 C106 105.7(17) . . ?
C107 N14 Tb2 116.3(18) . . ?
C140 N14 Tb2 110.4(13) . . ?
C106 N14 Tb2 102.1(12) . . ?
C111 N15 C115 114.1(17) . . ?
C111 N15 Tb2 120.9(12) . . ?
C115 N15 Tb2 124.7(13) . . ?
C125 N16 C121 117.6(17) . . ?
C125 N16 Tb2 124.5(13) . . ?
C121 N16 Tb2 118.0(12) . . ?
C135 N17 C131 117.1(16) . . ?
C135 N17 Tb2 122.6(12) . . ?
C131 N17 Tb2 120.3(11) . . ?
C141 N18 C145 113.7(16) . . ?
C141 N18 Tb2 120.4(12) . . ?
C145 N18 Tb2 125.8(12) . . ?
O2S1 S1 O1S1 114.7(9) . . ?
O2S1 S1 O3S1 114.8(9) . . ?
O1S1 S1 O3S1 115.0(8) . . ?
O2S1 S1 C1S1 105.7(9) . . ?
O1S1 S1 C1S1 101.5(9) . . ?
O3S1 S1 C1S1 102.8(9) . . ?
O2S2 S2 O1S2 116.2(8) . . ?
O2S2 S2 O3S2 114.4(8) . . ?
O1S2 S2 O3S2 115.1(8) . . ?
O2S2 S2 C1S2 103.4(10) . . ?
O1S2 S2 C1S2 103.0(10) . . ?
O3S2 S2 C1S2 102.0(10) . . ?
O1S3 S3 O3S3 118.0(10) . . ?
O1S3 S3 O2S3 112.5(11) . . ?
O3S3 S3 O2S3 114.9(9) . . ?
O1S3 S3 C1S3 104.7(11) . . ?
O3S3 S3 C1S3 102.5(10) . . ?
O2S3 S3 C1S3 101.6(10) . . ?
O2S4 S4 O1S4 116.3(12) . . ?
O2S4 S4 O3S4 117.6(12) . . ?
O1S4 S4 O3S4 110.2(9) . . ?
O2S4 S4 C1S4 112.6(15) . . ?
O1S4 S4 C1S4 102.8(13) . . ?
O3S4 S4 C1S4 94.2(14) . . ?
O1S5 S5 O3S5 117.3(13) . . ?
O1S5 S5 O2S5 115.9(12) . . ?
O3S5 S5 O2S5 107.9(12) . . ?
O1S5 S5 C1S5 106.3(17) . . ?
O3S5 S5 C1S5 104.7(12) . . ?
O2S5 S5 C1S5 103.1(12) . . ?
O3S6 S6 O2S6 115.0(10) . . ?
O3S6 S6 O1S6 112.5(10) . . ?
O2S6 S6 O1S6 117.6(11) . . ?
O3S6 S6 C1S6 106.6(12) . . ?
O2S6 S6 C1S6 99.6(13) . . ?
O1S6 S6 C1S6 103.2(11) . . ?
N5 Tb1 N1S 70.5(5) . . ?
N5 Tb1 N7 141.0(5) . . ?
N1S Tb1 N7 70.6(5) . . ?
N5 Tb1 N8 83.8(5) . . ?
N1S Tb1 N8 73.4(5) . . ?
N7 Tb1 N8 84.7(5) . . ?
N5 Tb1 N6 83.3(5) . . ?
N1S Tb1 N6 69.8(5) . . ?
N7 Tb1 N6 84.1(5) . . ?
N8 Tb1 N6 143.2(5) . . ?
N5 Tb1 N3 143.1(5) . . ?
N1S Tb1 N3 127.5(5) . . ?
N7 Tb1 N3 66.4(4) . . ?
N8 Tb1 N3 74.0(4) . . ?
N6 Tb1 N3 131.4(4) . . ?
N5 Tb1 N2 130.1(5) . . ?
N1S Tb1 N2 125.6(5) . . ?
N7 Tb1 N2 75.6(5) . . ?
N8 Tb1 N2 143.5(5) . . ?
N6 Tb1 N2 65.5(5) . . ?
N3 Tb1 N2 70.0(4) . . ?
N5 Tb1 N1 66.3(5) . . ?
N1S Tb1 N1 126.1(5) . . ?
N7 Tb1 N1 143.3(5) . . ?
N8 Tb1 N1 129.6(5) . . ?
N6 Tb1 N1 74.6(5) . . ?
N3 Tb1 N1 106.4(4) . . ?
N2 Tb1 N1 68.4(5) . . ?
N5 Tb1 N4 74.6(5) . . ?
N1S Tb1 N4 127.9(5) . . ?
N7 Tb1 N4 132.0(5) . . ?
N8 Tb1 N4 65.5(5) . . ?
N6 Tb1 N4 141.6(5) . . ?
N3 Tb1 N4 69.6(4) . . ?
N2 Tb1 N4 106.4(5) . . ?
N1 Tb1 N4 67.9(5) . . ?
N18 Tb2 N17 83.3(5) . . ?
N18 Tb2 N16 138.1(5) . . ?
N17 Tb2 N16 82.1(5) . . ?
N18 Tb2 N15 83.1(5) . . ?
N17 Tb2 N15 140.4(5) . . ?
N16 Tb2 N15 83.7(5) . . ?
N18 Tb2 N11S 69.2(5) . . ?
N17 Tb2 N11S 70.5(5) . . ?
N16 Tb2 N11S 68.9(5) . . ?
N15 Tb2 N11S 69.9(5) . . ?
N18 Tb2 N14 65.8(6) . . ?
N17 Tb2 N14 76.8(6) . . ?
N16 Tb2 N14 145.7(6) . . ?
N15 Tb2 N14 129.2(6) . . ?
N11S Tb2 N14 126.5(6) . . ?
N18 Tb2 N12 145.0(6) . . ?
N17 Tb2 N12 129.6(5) . . ?
N16 Tb2 N12 67.9(6) . . ?
N15 Tb2 N12 76.9(6) . . ?
N11S Tb2 N12 127.4(6) . . ?
N14 Tb2 N12 106.1(6) . . ?
N18 Tb2 N13 130.5(6) . . ?
N17 Tb2 N13 65.4(5) . . ?
N16 Tb2 N13 76.6(6) . . ?
N15 Tb2 N13 144.7(6) . . ?
N11S Tb2 N13 126.7(5) . . ?
N14 Tb2 N13 70.1(6) . . ?
N12 Tb2 N13 68.7(6) . . ?
N18 Tb2 N11 76.8(6) . . ?
N17 Tb2 N11 144.6(6) . . ?
N16 Tb2 N11 131.5(6) . . ?
N15 Tb2 N11 65.8(6) . . ?
N11S Tb2 N11 126.3(6) . . ?
N14 Tb2 N11 68.5(7) . . ?
N12 Tb2 N11 68.9(7) . . ?
N13 Tb2 N11 107.0(6) . . ?

loop_
_geom_bond_atom_site_label_1
_geom_bond_atom_site_label_2
_geom_bond_distance
_geom_bond_site_symmetry_2
_geom_bond_publ_flag
C1 N4 1.47(2) . ?
C1 C2 1.50(3) . ?
C1S N1S 1.16(2) . ?
C1S C2S 1.46(3) . ?
C1S1 F2S1 1.32(2) . ?
C1S1 F3S1 1.33(2) . ?
C1S1 F1S1 1.34(2) . ?
C1S1 S1 1.85(2) . ?
C1S2 F1S2 1.32(2) . ?
C1S2 F2S2 1.33(2) . ?
C1S2 F3S2 1.37(2) . ?
C1S2 S2 1.86(2) . ?
C1S3 F2S3 1.27(2) . ?
C1S3 F1S3 1.32(2) . ?
C1S3 F3S3 1.33(2) . ?
C1S3 S3 1.86(2) . ?
C2 N1 1.50(2) . ?
C1S4 F1S4 1.21(3) . ?
C1S4 F2S4 1.38(3) . ?
C1S4 F3S4 1.47(3) . ?
C1S4 S4 1.88(3) . ?
C1S5 F2S5 1.24(3) . ?
C1S5 F3S5 1.33(3) . ?
C1S5 F1S5 1.45(3) . ?
C1S5 S5 1.88(3) . ?
C1S6 F2S6 1.24(3) . ?
C1S6 F1S6 1.30(3) . ?
C1S6 F3S6 1.34(3) . ?
C1S6 S6 1.88(3) . ?
C3 C4 1.46(2) . ?
C3 N1 1.55(2) . ?
C4 N2 1.50(2) . ?
C5 C6 1.47(2) . ?
C5 N2 1.49(2) . ?
C6 N3 1.47(2) . ?
C7 C8 1.48(2) . ?
C7 N3 1.56(2) . ?
C8 N4 1.45(2) . ?
C10 C11 1.51(3) . ?
C10 N1 1.54(2) . ?
C11 N5 1.35(2) . ?
C11 C12 1.38(3) . ?
C11S N11S 1.101(19) . ?
C11S C12S 1.44(2) . ?
C12 C13 1.35(3) . ?
C13 C14 1.42(3) . ?
C14 C15 1.42(3) . ?
C15 N5 1.39(2) . ?
C20 N2 1.48(2) . ?
C20 C21 1.52(2) . ?
C21 N6 1.32(2) . ?
C21 C22 1.36(3) . ?
C21S N21S 1.12(2) . ?
C21S C22S 1.49(3) . ?
C22 C23 1.37(3) . ?
C23 C24 1.38(3) . ?
C24 C25 1.33(3) . ?
C25 N6 1.41(2) . ?
C30 N3 1.46(2) . ?
C30 C31 1.53(3) . ?
C31 N7 1.35(2) . ?
C31 C32 1.38(3) . ?
C32 C33 1.26(2) . ?
C33 C34 1.31(2) . ?
C34 C35 1.39(3) . ?
C35 N7 1.32(2) . ?
C40 C41 1.45(3) . ?
C40 N4 1.46(2) . ?
C41 C42 1.37(3) . ?
C41 N8 1.37(2) . ?
C42 C43 1.36(3) . ?
C43 C44 1.31(3) . ?
C44 C45 1.34(3) . ?
C45 N8 1.33(2) . ?
C101 N11 1.45(4) . ?
C101 C102 1.46(4) . ?
C102 N12 1.72(3) . ?
C103 N12 1.36(3) . ?
C103 C104 1.43(3) . ?
C104 N13 1.72(3) . ?
C105 N13 1.29(3) . ?
C105 C106 1.36(3) . ?
C106 N14 1.73(3) . ?
C107 C108 1.38(3) . ?
C107 N14 1.40(3) . ?
C108 N11 1.72(3) . ?
C110 C111 1.48(3) . ?
C110 N11 1.55(3) . ?
C111 C112 1.34(3) . ?
C111 N15 1.35(2) . ?
C112 C113 1.30(2) . ?
C113 C114 1.37(2) . ?
C114 C115 1.37(3) . ?
C115 N15 1.36(2) . ?
C120 C121 1.52(3) . ?
C120 N12 1.54(3) . ?
C121 C122 1.36(3) . ?
C121 N16 1.39(2) . ?
C122 C123 1.32(3) . ?
C123 C124 1.38(3) . ?
C124 C125 1.34(3) . ?
C125 N16 1.32(2) . ?
C130 N13 1.52(3) . ?
C130 C131 1.52(3) . ?
C131 C132 1.33(3) . ?
C131 N17 1.37(2) . ?
C132 C133 1.34(2) . ?
C133 C134 1.40(3) . ?
C134 C135 1.36(3) . ?
C135 N17 1.33(2) . ?
C140 N14 1.50(3) . ?
C140 C141 1.54(3) . ?
C141 N18 1.33(2) . ?
C141 C142 1.37(2) . ?
C142 C143 1.37(2) . ?
C143 C144 1.32(2) . ?
C144 C145 1.36(2) . ?
C145 N18 1.35(2) . ?
N1 Tb1 2.632(15) . ?
N1S Tb1 2.545(16) . ?
N2 Tb1 2.600(15) . ?
N3 Tb1 2.596(13) . ?
N4 Tb1 2.663(16) . ?
N5 Tb1 2.520(15) . ?
N6 Tb1 2.573(15) . ?
N7 Tb1 2.553(15) . ?
N8 Tb1 2.569(15) . ?
N11 Tb2 2.61(2) . ?
N11S Tb2 2.589(16) . ?
N12 Tb2 2.600(19) . ?
N13 Tb2 2.604(19) . ?
N14 Tb2 2.59(2) . ?
N15 Tb2 2.560(16) . ?
N16 Tb2 2.557(16) . ?
N17 Tb2 2.547(14) . ?
N18 Tb2 2.541(15) . ?
O1S1 S1 1.445(13) . ?
O1S2 S2 1.459(15) . ?
O1S3 S3 1.427(17) . ?
O1S4 S4 1.463(14) . ?
O1S5 S5 1.370(19) . ?
O1S6 S6 1.468(15) . ?
O2S1 S1 1.441(14) . ?
O2S2 S2 1.430(13) . ?
O2S3 S3 1.453(14) . ?
O2S4 S4 1.41(2) . ?
O2S5 S5 1.504(16) . ?
O2S6 S6 1.410(17) . ?
O3S1 S1 1.463(13) . ?
O3S2 S2 1.473(14) . ?
O3S3 S3 1.435(14) . ?
O3S4 S4 1.591(18) . ?
O3S5 S5 1.471(18) . ?
O3S6 S6 1.406(16) . ?
